data_1540505
loop_
_publ_author_name
'Stoyko, Stanislav'
'Voss, Leonard'
'He, Hua'
'Bobev, Svilen'

_publ_section_title
;
 Synthesis, Crystal and Electronic Structures of the Pnictides AE3TrPn3
 (AE = Sr, Ba; Tr = Al, Ga; Pn = P, As)
;
_journal_issue 4
_journal_name_full Crystals
_journal_page_first 433
_journal_paper_doi 10.3390/cryst5040433
_journal_volume 5
_journal_year 2015
_chemical_formula_structural 'Sr3 Ga P3'
_chemical_formula_sum 'Ga P3 Sr3'
_chemical_formula_weight 425.49
_chemical_name_common 'Strontium gallium phosphide (3/1/3)'
_chemical_name_systematic 'Strontium gallium phosphide (3/1/3)'
_space_group_IT_number 64
_symmetry_cell_setting orthorhombic
_symmetry_space_group_name_Hall '-C 2ac 2'
_symmetry_space_group_name_H-M 'C m c e'
_atom_sites_solution_primary direct
_atom_sites_solution_secondary difmap
_audit_creation_method SHELXL-97
_cell_angle_alpha 90.00
_cell_angle_beta 90.00
_cell_angle_gamma 90.00
_cell_formula_units_Z 8
_cell_length_a 18.787(3)
_cell_length_b 6.3867(12)
_cell_length_c 12.403(2)
_cell_measurement_reflns_used 1613
_cell_measurement_temperature 200(2)
_cell_measurement_theta_max 28.7
_cell_measurement_theta_min 3.3
_cell_volume 1488.2(4)
_computing_cell_refinement 'SMART (Bruker, 2002)'
_computing_data_collection 'SMART (Bruker, 2002)'
_computing_data_reduction 'SAINT (Bruker, 2002)'
_computing_molecular_graphics 'SHELXTL (Sheldrick, 2008)'
_computing_publication_material 'SHELXTL (Sheldrick, 2008)'
_computing_structure_refinement 'SHELXL97 (Sheldrick, 2008)'
_computing_structure_solution 'SHELXS97 (Sheldrick, 2008)'
_diffrn_ambient_temperature 200(2)
_diffrn_measured_fraction_theta_full 0.999
_diffrn_measured_fraction_theta_max 0.999
_diffrn_measurement_device_type 'Bruker SMART CCD area-detector'
_diffrn_measurement_method '\f and \w'
_diffrn_radiation_monochromator graphite
_diffrn_radiation_source 'fine-focus sealed tube'
_diffrn_radiation_type MoK\a
_diffrn_radiation_wavelength 0.71073
_diffrn_reflns_av_R_equivalents 0.0846
_diffrn_reflns_av_sigmaI/netI 0.0343
_diffrn_reflns_limit_h_max 25
_diffrn_reflns_limit_h_min -26
_diffrn_reflns_limit_k_max 8
_diffrn_reflns_limit_k_min -8
_diffrn_reflns_limit_l_max 17
_diffrn_reflns_limit_l_min -17
_diffrn_reflns_number 15097
_diffrn_reflns_theta_full 29.57
_diffrn_reflns_theta_max 29.57
_diffrn_reflns_theta_min 2.17
_exptl_absorpt_coefficient_mu 25.497
_exptl_absorpt_correction_T_max 0.5460
_exptl_absorpt_correction_T_min 0.1414
_exptl_absorpt_correction_type multi-scan
_exptl_absorpt_process_details 'SADABS (Sheldrick, 2008)'
_exptl_crystal_colour grey
_exptl_crystal_density_diffrn 3.798
_exptl_crystal_density_method 'not measured'
_exptl_crystal_description block
_exptl_crystal_F_000 1520
_exptl_crystal_size_max 0.13
_exptl_crystal_size_mid 0.13
_exptl_crystal_size_min 0.03
_refine_diff_density_max 5.506
_refine_diff_density_min -2.347
_refine_diff_density_rms 0.483
_refine_ls_extinction_method none
_refine_ls_goodness_of_fit_ref 1.789
_refine_ls_matrix_type full
_refine_ls_number_parameters 36
_refine_ls_number_reflns 1078
_refine_ls_number_restraints 0
_refine_ls_restrained_S_all 1.789
_refine_ls_R_factor_all 0.0886
_refine_ls_R_factor_gt 0.0742
_refine_ls_shift/su_max 0.002
_refine_ls_shift/su_mean 0.000
_refine_ls_structure_factor_coef Fsqd
_refine_ls_weighting_details 'calc w=1/[\s^2^(Fo^2^)+(0.1000P)^2^+0.0000P] where P=(Fo^2^+2Fc^2^)/3'
_refine_ls_weighting_scheme calc
_refine_ls_wR_factor_gt 0.2392
_refine_ls_wR_factor_ref 0.2451
_reflns_number_gt 901
_reflns_number_total 1078
_reflns_threshold_expression I>2\s(I)
_cod_data_source_file Sr3GaP3.cif
_cod_data_source_block Sr3GaP3
_cod_original_cell_volume 1488.2(5)
_cod_original_sg_symbol_Hall '-C 2bc 2'
_cod_original_sg_symbol_H-M 'C m c a'
_cod_database_code 1540505

loop_
_symmetry_equiv_pos_as_xyz
'x, y, z'
'-x, -y+1/2, z+1/2'
'-x, y+1/2, -z+1/2'
'x, -y, -z'
'x+1/2, y+1/2, z'
'-x+1/2, -y+1, z+1/2'
'-x+1/2, y+1, -z+1/2'
'x+1/2, -y+1/2, -z'
'-x, -y, -z'
'x, y-1/2, -z-1/2'
'x, -y-1/2, z-1/2'
'-x, y, z'
'-x+1/2, -y+1/2, -z'
'x+1/2, y, -z-1/2'
'x+1/2, -y, z-1/2'
'-x+1/2, y+1/2, z'

loop_
_atom_site_label
_atom_site_type_symbol
_atom_site_fract_x
_atom_site_fract_y
_atom_site_fract_z
_atom_site_U_iso_or_equiv
_atom_site_adp_type
_atom_site_occupancy
_atom_site_symmetry_multiplicity
_atom_site_calc_flag
_atom_site_refinement_flags
Sr1 Sr 0.0000 0.1772(2) 0.35137(15) 0.0183(5) Uani 1 2 d S
Sr2 Sr 0.17680(7) 0.30857(19) 0.13098(11) 0.0189(4) Uani 1 1 d .
Ga Ga 0.08582(11) 0.0000 0.0000 0.0176(5) Uani 1 2 d S
P1 P 0.0000 0.2035(7) 0.1030(4) 0.0190(10) Uani 1 2 d S
P2 P 0.3412(2) 0.2943(5) 0.1202(3) 0.0184(7) Uani 1 1 d .

loop_
_atom_site_aniso_label
_atom_site_aniso_U_11
_atom_site_aniso_U_22
_atom_site_aniso_U_33
_atom_site_aniso_U_23
_atom_site_aniso_U_13
_atom_site_aniso_U_12
Sr1 0.0213(9) 0.0147(8) 0.0190(9) -0.0009(6) 0.000 0.000
Sr2 0.0200(7) 0.0187(7) 0.0181(7) 0.0000(4) -0.0011(4) 0.0003(4)
Ga 0.0243(11) 0.0121(9) 0.0164(10) 0.0006(7) 0.000 0.000
P1 0.023(2) 0.0158(19) 0.018(2) -0.0010(17) 0.000 0.000
P2 0.0194(17) 0.0192(14) 0.0166(16) -0.0013(11) -0.0003(13) -0.0029(13)

loop_
_atom_type_symbol
_atom_type_description
_atom_type_scat_dispersion_real
_atom_type_scat_dispersion_imag
_atom_type_scat_source
P P 0.1023 0.0942 'International Tables Vol C Tables 4.2.6.8 and 6.1.1.4'
Ga Ga 0.2307 1.6083 'International Tables Vol C Tables 4.2.6.8 and 6.1.1.4'
Sr Sr -1.5307 3.2498 'International Tables Vol C Tables 4.2.6.8 and 6.1.1.4'

loop_
_geom_angle_atom_site_label_1
_geom_angle_atom_site_label_2
_geom_angle_atom_site_label_3
_geom_angle
_geom_angle_site_symmetry_1
_geom_angle_site_symmetry_3
P1 Sr1 P2 102.52(7) 10_556 7_545
P1 Sr1 P2 102.52(7) 10_556 14_456
P2 Sr1 P2 149.00(14) 7_545 14_456
P1 Sr1 P1 103.73(15) 10_556 .
P2 Sr1 P1 95.77(8) 7_545 .
P2 Sr1 P1 95.77(8) 14_456 .
P1 Sr1 P1 93.12(13) 10_556 2
P2 Sr1 P1 80.33(8) 7_545 2
P2 Sr1 P1 80.33(8) 14_456 2
P1 Sr1 P1 163.15(6) . 2
P1 Sr1 Ga 121.81(9) 10_556 10_566
P2 Sr1 Ga 45.04(7) 7_545 10_566
P2 Sr1 Ga 105.30(9) 14_456 10_566
P1 Sr1 Ga 122.67(8) . 10_566
P1 Sr1 Ga 44.59(7) 2 10_566
P1 Sr1 Ga 121.81(9) 10_556 2
P2 Sr1 Ga 105.30(9) 7_545 2
P2 Sr1 Ga 45.04(7) 14_456 2
P1 Sr1 Ga 122.67(8) . 2
P1 Sr1 Ga 44.59(7) 2 2
Ga Sr1 Ga 60.48(7) 10_566 2
P1 Sr1 P1 159.8(2) 10_556 10_566
P2 Sr1 P1 75.09(7) 7_545 10_566
P2 Sr1 P1 75.09(7) 14_456 10_566
P1 Sr1 P1 96.43(14) . 10_566
P1 Sr1 P1 66.72(15) 2 10_566
Ga Sr1 P1 43.05(7) 10_566 10_566
Ga Sr1 P1 43.05(7) 2 10_566
P1 Sr1 Sr1 48.82(10) 10_556 10_556
P2 Sr1 Sr1 105.10(7) 7_545 10_556
P2 Sr1 Sr1 105.10(7) 14_456 10_556
P1 Sr1 Sr1 54.91(10) . 10_556
P1 Sr1 Sr1 141.94(10) 2 10_556
Ga Sr1 Sr1 149.57(3) 10_566 10_556
Ga Sr1 Sr1 149.57(3) 2 10_556
P1 Sr1 Sr1 151.34(11) 10_566 10_556
P1 Sr1 Sr1 152.38(12) 10_556 10_566
P2 Sr1 Sr1 83.14(7) 7_545 10_566
P2 Sr1 Sr1 83.14(7) 14_456 10_566
P1 Sr1 Sr1 48.65(10) . 10_566
P1 Sr1 Sr1 114.50(9) 2 10_566
Ga Sr1 Sr1 81.39(3) 10_566 10_566
Ga Sr1 Sr1 81.39(3) 2 10_566
P1 Sr1 Sr1 47.78(9) 10_566 10_566
Sr1 Sr1 Sr1 103.57(8) 10_556 10_566
P1 Sr1 Sr2 54.73(3) 10_556 3_545
P2 Sr1 Sr2 156.71(8) 7_545 3_545
P2 Sr1 Sr2 49.34(7) 14_456 3_545
P1 Sr1 Sr2 94.89(6) . 3_545
P1 Sr1 Sr2 94.86(6) 2 3_545
Ga Sr1 Sr2 138.70(6) 10_566 3_545
Ga Sr1 Sr2 86.03(4) 2 3_545
P1 Sr1 Sr2 124.09(3) 10_566 3_545
Sr1 Sr1 Sr2 65.14(2) 10_556 3_545
Sr1 Sr1 Sr2 119.14(4) 10_566 3_545
P1 Sr1 Sr2 54.73(3) 10_556 10_556
P2 Sr1 Sr2 49.34(7) 7_545 10_556
P2 Sr1 Sr2 156.71(8) 14_456 10_556
P1 Sr1 Sr2 94.89(6) . 10_556
P1 Sr1 Sr2 94.86(6) 2 10_556
Ga Sr1 Sr2 86.03(4) 10_566 10_556
Ga Sr1 Sr2 138.70(6) 2 10_556
P1 Sr1 Sr2 124.09(3) 10_566 10_556
Sr1 Sr1 Sr2 65.14(2) 10_556 10_556
Sr1 Sr1 Sr2 119.14(4) 10_566 10_556
Sr2 Sr1 Sr2 109.11(5) 3_545 10_556
Ga Sr2 P2 116.48(8) . 7_545
Ga Sr2 P2 120.91(8) . .
P2 Sr2 P2 98.68(10) 7_545 .
Ga Sr2 P2 45.19(7) . 13
P2 Sr2 P2 161.66(11) 7_545 13
P2 Sr2 P2 93.30(10) . 13
Ga Sr2 P2 123.64(8) . 16
P2 Sr2 P2 93.42(10) 7_545 16
P2 Sr2 P2 97.79(11) . 16
P2 Sr2 P2 98.67(9) 13 16
Ga Sr2 P2 44.30(7) . 16_545
P2 Sr2 P2 90.00(10) 7_545 16_545
P2 Sr2 P2 94.09(10) . 16_545
P2 Sr2 P2 75.27(10) 13 16_545
P2 Sr2 P2 166.98(15) 16 16_545
Ga Sr2 P1 43.74(9) . .
P2 Sr2 P1 89.38(12) 7_545 .
P2 Sr2 P1 164.49(11) . .
P2 Sr2 P1 75.95(12) 13 .
P2 Sr2 P1 94.91(11) 16 .
P2 Sr2 P1 72.56(10) 16_545 .
Ga Sr2 Sr2 87.89(4) . 4_565
P2 Sr2 Sr2 144.24(8) 7_545 4_565
P2 Sr2 Sr2 89.03(7) . 4_565
P2 Sr2 Sr2 49.16(7) 13 4_565
P2 Sr2 Sr2 50.85(7) 16 4_565
P2 Sr2 Sr2 124.43(8) 16_545 4_565
P1 Sr2 Sr2 92.12(9) . 4_565
Ga Sr2 Sr1 86.88(5) . 10_566
P2 Sr2 Sr1 82.80(8) 7_545 10_566
P2 Sr2 Sr1 146.39(8) . 10_566
P2 Sr2 Sr1 94.86(8) 13 10_566
P2 Sr2 Sr1 48.74(8) 16 10_566
P2 Sr2 Sr1 119.51(8) 16_545 10_566
P1 Sr2 Sr1 47.53(8) . 10_566
Sr2 Sr2 Sr1 72.28(3) 4_565 10_566
Ga Sr2 Sr2 139.99(3) . 7_545
P2 Sr2 Sr2 49.25(8) 7_545 7_545
P2 Sr2 Sr2 49.53(7) . 7_545
P2 Sr2 Sr2 141.63(9) 13 7_545
P2 Sr2 Sr2 96.04(7) 16 7_545
P2 Sr2 Sr2 95.71(7) 16_545 7_545
P1 Sr2 Sr2 137.67(10) . 7_545
Sr2 Sr2 Sr2 125.78(3) 4_565 7_545
Sr1 Sr2 Sr2 121.06(5) 10_566 7_545
Ga Sr2 Sr2 82.94(3) . 16_545
P2 Sr2 Sr2 92.81(7) 7_545 16_545
P2 Sr2 Sr2 47.63(7) . 16_545
P2 Sr2 Sr2 85.04(7) 13 16_545
P2 Sr2 Sr2 145.41(9) 16 16_545
P2 Sr2 Sr2 46.67(7) 16_545 16_545
P1 Sr2 Sr2 119.15(8) . 16_545
Sr2 Sr2 Sr2 117.11(3) 4_565 16_545
Sr1 Sr2 Sr2 165.74(4) 10_566 16_545
Sr2 Sr2 Sr2 63.59(3) 7_545 16_545
Ga Sr2 Sr2 148.09(3) . 16
P2 Sr2 Sr2 95.35(7) 7_545 16
P2 Sr2 Sr2 50.99(7) . 16
P2 Sr2 Sr2 102.98(7) 13 16
P2 Sr2 Sr2 47.01(7) 16 16
P2 Sr2 Sr2 145.08(8) 16_545 16
P1 Sr2 Sr2 141.77(8) . 16
Sr2 Sr2 Sr2 62.89(3) 4_565 16
Sr1 Sr2 Sr2 95.40(3) 10_566 16
Sr2 Sr2 Sr2 63.59(3) 7_545 16
Sr2 Sr2 Sr2 98.53(6) 16_545 16
P1 Ga P1 97.01(17) 9 .
P1 Ga P2 114.19(15) 9 16_545
P1 Ga P2 110.04(14) . 16_545
P1 Ga P2 110.04(14) 9 13
P1 Ga P2 114.19(15) . 13
P2 Ga P2 110.8(2) 16_545 13
P1 Ga Sr2 171.34(10) 9 .
P1 Ga Sr2 75.43(8) . .
P2 Ga Sr2 72.94(10) 16_545 .
P2 Ga Sr2 70.23(9) 13 .
P1 Ga Sr2 75.43(8) 9 4
P1 Ga Sr2 171.34(10) . 4
P2 Ga Sr2 70.23(9) 16_545 4
P2 Ga Sr2 72.94(9) 13 4
Sr2 Ga Sr2 112.42(8) . 4
P1 Ga Sr1 73.03(11) 9 2_554
P1 Ga Sr1 67.95(12) . 2_554
P2 Ga Sr1 172.78(10) 16_545 2_554
P2 Ga Sr1 65.15(9) 13 2_554
Sr2 Ga Sr1 99.87(4) . 2_554
Sr2 Ga Sr1 112.87(4) 4 2_554
P1 Ga Sr1 67.95(12) 9 10_556
P1 Ga Sr1 73.03(11) . 10_556
P2 Ga Sr1 65.15(9) 16_545 10_556
P2 Ga Sr1 172.78(10) 13 10_556
Sr2 Ga Sr1 112.87(4) . 10_556
Sr2 Ga Sr1 99.87(4) 4 10_556
Sr1 Ga Sr1 119.53(7) 2_554 10_556
Ga P1 Ga 82.99(17) . 9
Ga P1 Sr1 128.44(13) . 10_566
Ga P1 Sr1 128.44(13) 9 10_566
Ga P1 Sr1 119.67(14) . .
Ga P1 Sr1 119.67(14) 9 .
Sr1 P1 Sr1 82.53(13) 10_566 .
Ga P1 Sr1 67.46(12) . 2_554
Ga P1 Sr1 67.46(12) 9 2_554
Sr1 P1 Sr1 86.88(13) 10_566 2_554
Sr1 P1 Sr1 169.41(17) . 2_554
Ga P1 Sr2 60.83(4) . .
Ga P1 Sr2 143.59(17) 9 .
Sr1 P1 Sr2 77.74(8) 10_566 .
Sr1 P1 Sr2 84.78(9) . .
Sr1 P1 Sr2 93.00(9) 2_554 .
Ga P1 Sr2 143.59(17) . 12
Ga P1 Sr2 60.83(4) 9 12
Sr1 P1 Sr2 77.74(8) 10_566 12
Sr1 P1 Sr2 84.78(9) . 12
Sr1 P1 Sr2 93.00(9) 2_554 12
Sr2 P1 Sr2 154.38(16) . 12
Ga P1 Sr1 63.92(10) . 10_556
Ga P1 Sr1 63.92(10) 9 10_556
Sr1 P1 Sr1 159.8(2) 10_566 10_556
Sr1 P1 Sr1 77.31(12) . 10_556
Sr1 P1 Sr1 113.28(15) 2_554 10_556
Sr2 P1 Sr1 100.21(8) . 10_556
Sr2 P1 Sr1 100.21(8) 12 10_556
Ga P2 Sr1 69.80(11) 13 14_556
Ga P2 Sr2 131.28(14) 13 7_545
Sr1 P2 Sr2 89.94(10) 14_556 7_545
Ga P2 Sr2 125.29(15) 13 .
Sr1 P2 Sr2 164.68(13) 14_556 .
Sr2 P2 Sr2 81.22(10) 7_545 .
Ga P2 Sr2 64.58(9) 13 13
Sr1 P2 Sr2 99.39(11) 14_556 13
Sr2 P2 Sr2 163.99(14) 7_545 13
Sr2 P2 Sr2 86.70(10) . 13
Ga P2 Sr2 128.93(14) 13 16_545
Sr1 P2 Sr2 81.92(9) 14_556 16_545
Sr2 P2 Sr2 88.55(10) 7_545 16_545
Sr2 P2 Sr2 85.36(10) . 16_545
Sr2 P2 Sr2 80.00(9) 13 16_545
Ga P2 Sr2 62.76(8) 13 16
Sr1 P2 Sr2 109.54(11) 14_556 16
Sr2 P2 Sr2 85.39(9) 7_545 16
Sr2 P2 Sr2 82.34(9) . 16
Sr2 P2 Sr2 103.45(10) 13 16
Sr2 P2 Sr2 166.98(15) 16_545 16

loop_
_geom_bond_atom_site_label_1
_geom_bond_atom_site_label_2
_geom_bond_distance
_geom_bond_site_symmetry_2
Sr1 P1 3.077(5) 10_556
Sr1 P2 3.095(4) 7_545
Sr1 P2 3.095(4) 14_456
Sr1 P1 3.085(5) .
Sr1 P1 3.212(5) 2
Sr1 Ga 3.2014(18) 10_566
Sr1 Ga 3.2014(18) 2
Sr1 P1 3.409(5) 10_566
Sr1 Sr1 4.064(2) 10_556
Sr1 Sr1 4.064(2) 10_566
Sr1 Sr2 4.0770(17) 3_545
Sr1 Sr2 4.0770(17) 10_556
Sr2 Ga 3.0732(17) .
Sr2 P2 3.106(4) 7_545
Sr2 P2 3.093(4) .
Sr2 P2 3.202(4) 13
Sr2 P2 3.124(4) 16
Sr2 P2 3.304(4) 16_545
Sr2 P1 3.4062(18) .
Sr2 Sr2 4.066(3) 4_565
Sr2 Sr1 4.0770(17) 10_566
Sr2 Sr2 4.035(3) 7_545
Sr2 Sr2 4.2145(18) 16_545
Sr2 Sr2 4.2145(18) 16
Ga P1 2.433(4) 9
Ga P1 2.433(4) .
Ga P2 2.414(4) 16_545
Ga P2 2.414(4) 13
Ga Sr2 3.0732(17) 4
Ga Sr1 3.2014(18) 2_554
Ga Sr1 3.2014(18) 10_556
P1 Ga 2.433(4) 9
P1 Sr1 3.077(5) 10_566
P1 Sr1 3.213(5) 2_554
P1 Sr2 3.4063(18) 12
P1 Sr1 3.409(5) 10_556
P2 Ga 2.414(4) 13
P2 Sr1 3.095(4) 14_556
P2 Sr2 3.106(4) 7_545
P2 Sr2 3.202(4) 13
P2 Sr2 3.124(4) 16_545
P2 Sr2 3.304(4) 16
